data_7711727
loop_
_publ_author_name
'Villalba, Francisco'
'Alb\'eniz, Ana C.'

_publ_section_title
;
 Palladium hydrazonato complexes and their role in the Pd-catalyzed
 cross-coupling reactions of hydrazones as carbene precursors
;
_journal_name_full 'Dalton Transactions'
_journal_paper_doi 10.1039/D2DT03251A
_journal_year 2022
_chemical_formula_moiety 'C46 H37 F5 N2 O2 P2 Pd S'
_chemical_formula_sum 'C46 H37 F5 N2 O2 P2 Pd S'
_chemical_formula_weight 945.17
_space_group_crystal_system triclinic
_space_group_IT_number 2
_space_group_name_Hall '-P 1'
_space_group_name_H-M_alt 'P -1'
_atom_sites_solution_hydrogens geom
_audit_creation_date 2022-05-10
_audit_creation_method
;
Olex2 1.2
(compiled 2018.05.29 svn.r3508 for OlexSys, GUI svn.r5506)
;
_audit_update_record
;
2022-07-07 deposited with the CCDC.	2022-11-04 downloaded from the CCDC.
;
_cell_angle_alpha 88.413(3)
_cell_angle_beta 89.913(3)
_cell_angle_gamma 73.042(3)
_cell_formula_units_Z 4
_cell_length_a 12.9823(5)
_cell_length_b 14.2919(5)
_cell_length_c 26.8298(11)
_cell_measurement_reflns_used 4905
_cell_measurement_temperature 298
_cell_measurement_theta_max 22.3410
_cell_measurement_theta_min 2.0130
_cell_volume 4759.7(3)
_computing_cell_refinement 'CrysAlisPro 1.171.38.46 (Rigaku OD, 2015)'
_computing_data_collection 'CrysAlisPro 1.171.38.46 (Rigaku OD, 2015)'
_computing_data_reduction 'CrysAlisPro 1.171.38.46 (Rigaku OD, 2015)'
_computing_molecular_graphics 'Olex2 (Dolomanov et al., 2009)'
_computing_publication_material 'Olex2 (Dolomanov et al., 2009)'
_computing_structure_refinement 'ShelXL (Sheldrick, 2015)'
_computing_structure_solution 'SHELXT  (Sheldrick, 2015)'
_diffrn_ambient_temperature 298.0
_diffrn_detector 'CCD plate'
_diffrn_detector_area_resol_mean 10.4757
_diffrn_detector_type Atlas
_diffrn_measured_fraction_theta_full 0.999
_diffrn_measured_fraction_theta_max 0.999
_diffrn_measurement_details
;
List of Runs (angles in degrees, time in seconds):

  # Type    Start    End  Width  t~exp~   \w     \q     \k     \f   Frames
#--------------------------------------------------------------------------
  1  \w    -79.00  18.00   1.00   44.96    --  -10.64 -57.00  90.00   97
  2  \w    -77.00  22.00   1.00   44.96    --  -10.64 -77.00 -30.00   99
  3  \w    -33.00  62.00   1.00   44.96    --  -10.64  57.00-120.00   95
;
_diffrn_measurement_device 'four-circle diffractometer'
_diffrn_measurement_device_type 'SuperNova, Dual, Cu at zero, Atlas'
_diffrn_measurement_method '\w scans'
_diffrn_orient_matrix_type 'CrysAlisPro convention (1999,Acta A55,543-557)'
_diffrn_orient_matrix_UB_11 0.0232979000
_diffrn_orient_matrix_UB_12 -0.0423951000
_diffrn_orient_matrix_UB_13 0.0151242000
_diffrn_orient_matrix_UB_21 0.0120073000
_diffrn_orient_matrix_UB_22 -0.0285133000
_diffrn_orient_matrix_UB_23 -0.0216361000
_diffrn_orient_matrix_UB_31 0.0507528000
_diffrn_orient_matrix_UB_32 0.0091634000
_diffrn_orient_matrix_UB_33 -0.0016199000
_diffrn_radiation_monochromator mirror
_diffrn_radiation_probe x-ray
_diffrn_radiation_type MoK\a
_diffrn_radiation_wavelength 0.71073
_diffrn_reflns_av_R_equivalents 0.0675
_diffrn_reflns_av_unetI/netI 0.1451
_diffrn_reflns_Laue_measured_fraction_full 0.999
_diffrn_reflns_Laue_measured_fraction_max 0.999
_diffrn_reflns_limit_h_max 14
_diffrn_reflns_limit_h_min -15
_diffrn_reflns_limit_k_max 17
_diffrn_reflns_limit_k_min -15
_diffrn_reflns_limit_l_max 31
_diffrn_reflns_limit_l_min -30
_diffrn_reflns_number 32504
_diffrn_reflns_point_group_measured_fraction_full 0.999
_diffrn_reflns_point_group_measured_fraction_max 0.999
_diffrn_reflns_theta_full 25.027
_diffrn_reflns_theta_max 25.027
_diffrn_reflns_theta_min 1.692
_diffrn_source 'micro-focus sealed X-ray tube'
_diffrn_source_type 'SuperNova (Mo) X-ray Source'
_exptl_absorpt_coefficient_mu 0.557
_exptl_absorpt_correction_T_max 1.00000
_exptl_absorpt_correction_T_min 0.97181
_exptl_absorpt_correction_type multi-scan
_exptl_absorpt_process_details
;
CrysAlisPro 1.171.38.46 (Rigaku Oxford Diffraction, 2015)
Empirical absorption correction using spherical harmonics,
 implemented in SCALE3 ABSPACK scaling algorithm.
;
_exptl_crystal_colour 'clear yellowish yellow'
_exptl_crystal_colour_lustre clear
_exptl_crystal_colour_modifier yellowish
_exptl_crystal_colour_primary yellow
_exptl_crystal_density_diffrn 1.319
_exptl_crystal_description prism
_exptl_crystal_F_000 1920
_exptl_crystal_size_max 0.176
_exptl_crystal_size_mid 0.134
_exptl_crystal_size_min 0.079
_refine_diff_density_max 0.473
_refine_diff_density_min -0.329
_refine_diff_density_rms 0.069
_refine_ls_extinction_method none
_refine_ls_goodness_of_fit_ref 0.946
_refine_ls_hydrogen_treatment constr
_refine_ls_matrix_type full
_refine_ls_number_parameters 1065
_refine_ls_number_reflns 16805
_refine_ls_number_restraints 0
_refine_ls_restrained_S_all 0.946
_refine_ls_R_factor_all 0.1515
_refine_ls_R_factor_gt 0.0646
_refine_ls_shift/su_max 0.001
_refine_ls_shift/su_mean 0.000
_refine_ls_structure_factor_coef Fsqd
_refine_ls_weighting_details 'w=1/[\s^2^(Fo^2^)+(0.0293P)^2^] where P=(Fo^2^+2Fc^2^)/3'
_refine_ls_weighting_scheme calc
_refine_ls_wR_factor_gt 0.0967
_refine_ls_wR_factor_ref 0.1261
_reflns_Friedel_coverage 0.000
_reflns_number_gt 7964
_reflns_number_total 16805
_reflns_threshold_expression 'I > 2\s(I)'
_cod_data_source_file d2dt03251a2.cif
_cod_data_source_block fv539
_cod_original_cell_volume 4759.6(3)
_cod_database_code 7711727
_shelx_shelxl_version_number 2014/7
_chemical_oxdiff_formula 'C46 H37 F5 N2 O2 P2 Pd S'
_chemical_oxdiff_usercomment Yellow
_shelx_space_group_comment
;
The symmetry employed for this shelxl refinement is uniquely defined
by the following loop, which should always be used as a source of
symmetry information in preference to the above space-group names.
They are only intended as comments.
;
_reflns_odcompleteness_completeness 86.27
_reflns_odcompleteness_iscentric 1
_reflns_odcompleteness_theta 26.32
_olex2_refinement_description
;
1. Fixed Uiso
 At 1.2 times of:
  All C(H) groups, All C(H,H) groups
 At 1.5 times of:
  All C(H,H,H) groups
2.a Secondary CH2 refined with riding coordinates:
 C016(H01A,H01B), C01B(H01H,H01K), C01H(H01E,H01F), C01S(H01S,H01T)
2.b Aromatic/amide H refined with riding coordinates:
 C00L(H00L), C00R(H00R), C010(H010), C017(H017), C018(H018), C019(H019),
 C01A(H01C), C01C(H01L), C01D(H01D), C01G(H01G), C01I(H01I), C01J(H01J),
 C01K(H01O), C01L(H01P), C01M(H01M), C01N(H01N), C01Q(H01Q), C01R(H01R),
 C01T(H01V), C01U(H01U), C01W(H01W), C01X(H01X), C01Z(H01Z), C020(H020),
 C021(H021), C023(H023), C024(H024), C025(H025), C026(H026), C027(H027),
 C028(H028), C02B(H02E), C02C(H02C), C02D(H02G), C02E(H02H), C02F(H02F),
 C02G(H02I), C02H(H02J), C02J(H02L), C02K(H02K), C02L(H02N), C02M(H02M),
 C02O(H02O), C02P(H02P), C02R(H02R), C02S(H02S), C02T(H02T), C02V(H02V),
 C02X(H02X), C02Y(H02Y), C030(H030), C031(H031), C032(H032), C034(H034),
 C035(H035), C036(H036), C037(H037), C038(H038), C039(H039), C03A(H03D)
2.c Idealised Me refined as rotating group:
 C02I(H02A,H02B,H02D), C033(H03A,H03B,H03C)
;
_smtbx_masks_void_probe_radius 1.2
_smtbx_masks_void_truncation_radius 1.2
_olex2_submission_special_instructions 'No special instructions were received'
_oxdiff_exptl_absorpt_empirical_details
;
Empirical correction (ABSPACK) includes:
- Absorption correction using spherical harmonics
- Frame scaling
;
_oxdiff_exptl_absorpt_empirical_full_max 1.116
_oxdiff_exptl_absorpt_empirical_full_min 0.931

loop_
_space_group_symop_operation_xyz
'x, y, z'
'-x, -y, -z'

loop_
_atom_site_label
_atom_site_type_symbol
_atom_site_fract_x
_atom_site_fract_y
_atom_site_fract_z
_atom_site_U_iso_or_equiv
_atom_site_adp_type
_atom_site_occupancy
_atom_site_site_symmetry_order
_atom_site_calc_flag
_atom_site_refinement_flags_posn
_atom_site_refinement_flags_adp
_atom_site_refinement_flags_occupancy
_atom_site_disorder_assembly
_atom_site_disorder_group
Pd01 Pd 1.20076(3) 0.35601(4) 0.14660(2) 0.05034(15) Uani 1 1 d . . . . .
Pd02 Pd 1.60967(4) 0.62915(4) 0.35395(2) 0.05832(17) Uani 1 1 d . . . . .
P003 P 1.14769(12) 0.43753(13) 0.22051(6) 0.0546(5) Uani 1 1 d . . . . .
P004 P 1.07784(12) 0.27836(12) 0.16661(6) 0.0529(5) Uani 1 1 d . . . . .
S005 S 1.43494(12) 0.39148(13) 0.12064(7) 0.0603(5) Uani 1 1 d . . . . .
P006 P 1.43950(12) 0.70561(14) 0.33000(6) 0.0606(5) Uani 1 1 d . . . . .
P007 P 1.61627(13) 0.54150(14) 0.28140(7) 0.0627(5) Uani 1 1 d . . . . .
S008 S 1.86486(13) 0.59303(15) 0.38036(7) 0.0671(5) Uani 1 1 d . . . . .
F009 F 1.3466(3) 0.1381(3) 0.14649(18) 0.0934(13) Uani 1 1 d . . . . .
F00A F 1.1730(3) 0.3768(4) 0.02587(14) 0.0909(13) Uani 1 1 d . . . . .
O00B O 1.4871(3) 0.4658(3) 0.12837(15) 0.0715(13) Uani 1 1 d . . . . .
O00C O 1.9639(3) 0.5168(3) 0.37326(16) 0.0756(13) Uani 1 1 d . . . . .
O00D O 1.4609(3) 0.3067(3) 0.15400(16) 0.0750(14) Uani 1 1 d . . . . .
F00E F 1.6177(3) 0.8475(3) 0.3497(2) 0.1035(15) Uani 1 1 d . . . . .
O00F O 1.8367(3) 0.6747(3) 0.34508(16) 0.0761(14) Uani 1 1 d . . . . .
N00G N 1.3050(3) 0.4377(3) 0.12237(17) 0.0503(13) Uani 1 1 d . . . . .
F00H F 1.5895(3) 0.6196(4) 0.47523(16) 0.1103(16) Uani 1 1 d . . . . .
N00I N 1.2728(4) 0.5246(4) 0.09599(18) 0.0534(13) Uani 1 1 d . . . . .
N00J N 1.7865(4) 0.4630(4) 0.40894(19) 0.0615(15) Uani 1 1 d . . . . .
N00K N 1.7630(4) 0.5499(4) 0.38145(18) 0.0612(15) Uani 1 1 d . . . . .
C00L C 1.1709(5) 0.5661(5) 0.0903(2) 0.0547(17) Uani 1 1 d . . . . .
H00L H 1.1217 0.5355 0.1027 0.066 Uiso 1 1 calc R . . . .
F00M F 1.2530(4) 0.2499(5) -0.04567(18) 0.152(2) Uani 1 1 d . . . . .
C00N C 0.9527(4) 0.3281(4) 0.1332(2) 0.0559(17) Uani 1 1 d . . . . .
C00O C 1.2488(5) 0.3812(5) 0.2678(2) 0.0551(17) Uani 1 1 d . . . . .
C00P C 1.1077(5) 0.1488(4) 0.1577(2) 0.0544(17) Uani 1 1 d . . . . .
F00Q F 1.6005(4) 0.7488(5) 0.54374(19) 0.179(3) Uani 1 1 d . . . . .
C00R C 1.4421(5) 0.4104(5) 0.0188(3) 0.0681(19) Uani 1 1 d . . . . .
H00R H 1.4053 0.4761 0.0230 0.082 Uiso 1 1 calc R . . . .
C00S C 1.4694(4) 0.3483(5) 0.0597(2) 0.0568(17) Uani 1 1 d . . . . .
C00T C 1.5996(5) 0.7273(6) 0.4091(3) 0.068(2) Uani 1 1 d . . . . .
C00U C 1.8743(4) 0.6414(6) 0.4403(3) 0.0624(19) Uani 1 1 d . . . . .
C00V C 1.6754(5) 0.4131(5) 0.2766(2) 0.0672(19) Uani 1 1 d . . . . .
C00W C 1.1184(5) 0.5679(4) 0.2271(2) 0.0531(16) Uani 1 1 d . . . . .
C00X C 1.3427(5) 0.6633(5) 0.3653(3) 0.0650(19) Uani 1 1 d . . . . .
C00Y C 1.2541(5) 0.2622(5) 0.0893(3) 0.0562(17) Uani 1 1 d . . . . .
C00Z C 1.3172(6) 0.1686(7) 0.0991(3) 0.072(2) Uani 1 1 d . . . . .
C010 C 1.7124(5) 0.4220(5) 0.4140(2) 0.0641(19) Uani 1 1 d . . . . .
H010 H 1.6441 0.4540 0.4014 0.077 Uiso 1 1 calc R . . . .
C011 C 1.6773(5) 0.5986(5) 0.2337(3) 0.0662(19) Uani 1 1 d . . . . .
F012 F 1.3735(4) 0.0644(5) -0.0215(2) 0.182(3) Uani 1 1 d . . . . .
C013 C 1.6084(5) 0.8179(7) 0.3974(3) 0.079(2) Uani 1 1 d . . . . .
C014 C 1.1330(5) 0.6607(5) 0.0644(2) 0.0571(17) Uani 1 1 d . . . . .
F015 F 1.6226(4) 0.9764(5) 0.4177(3) 0.173(3) Uani 1 1 d . . . . .
C016 C 1.0450(5) 0.2974(5) 0.2323(2) 0.0642(19) Uani 1 1 d . . . . .
H01A H 0.9802 0.2793 0.2400 0.077 Uiso 1 1 calc R . . . .
H01B H 1.1034 0.2571 0.2529 0.077 Uiso 1 1 calc R . . . .
C017 C 1.2002(6) 0.7066(5) 0.0425(3) 0.072(2) Uani 1 1 d . . . . .
H017 H 1.2741 0.6770 0.0443 0.086 Uiso 1 1 calc R . . . .
C018 C 1.3333(5) 0.3028(5) 0.2571(2) 0.068(2) Uani 1 1 d . . . . .
H018 H 1.3403 0.2796 0.2249 0.081 Uiso 1 1 calc R . . . .
C019 C 1.3718(5) 0.6047(5) 0.4076(3) 0.076(2) Uani 1 1 d . . . . .
H019 H 1.4435 0.5840 0.4178 0.092 Uiso 1 1 calc R . . . .
C01A C 1.1856(5) 0.6154(5) 0.2045(2) 0.0640(19) Uani 1 1 d . . . . .
H01C H 1.2471 0.5793 0.1882 0.077 Uiso 1 1 calc R . . . .
C01B C 1.4773(4) 0.5669(5) 0.2590(2) 0.074(2) Uani 1 1 d . . . . .
H01H H 1.4767 0.5510 0.2241 0.088 Uiso 1 1 calc R . . . .
H01K H 1.4406 0.5274 0.2779 0.088 Uiso 1 1 calc R . . . .
C01C C 1.8834(5) 0.5825(5) 0.4829(3) 0.075(2) Uani 1 1 d . . . . .
H01L H 1.8835 0.5176 0.4808 0.091 Uiso 1 1 calc R . . . .
C01D C 1.0282(6) 0.6221(6) 0.2515(3) 0.086(2) Uani 1 1 d . . . . .
H01D H 0.9825 0.5906 0.2666 0.104 Uiso 1 1 calc R . . . .
C01E C 1.3895(5) 0.8370(6) 0.3311(3) 0.068(2) Uani 1 1 d . . . . .
F01F F 1.4199(4) 0.0099(4) 0.0754(2) 0.156(2) Uani 1 1 d . . . . .
C01G C 0.7696(6) 0.3316(6) 0.1195(3) 0.086(2) Uani 1 1 d . . . . .
H01G H 0.7103 0.3116 0.1290 0.103 Uiso 1 1 calc R . . . .
C01H C 1.0276(5) 0.4063(5) 0.2425(2) 0.0654(19) Uani 1 1 d . . . . .
H01E H 1.0178 0.4178 0.2779 0.078 Uiso 1 1 calc R . . . .
H01F H 0.9640 0.4463 0.2249 0.078 Uiso 1 1 calc R . . . .
C01I C 1.0909(5) 0.1160(5) 0.1114(3) 0.074(2) Uani 1 1 d . . . . .
H01I H 1.0595 0.1613 0.0862 0.088 Uiso 1 1 calc R . . . .
C01J C 1.4685(5) 0.3764(6) -0.0282(3) 0.076(2) Uani 1 1 d . . . . .
H01J H 1.4511 0.4201 -0.0554 0.091 Uiso 1 1 calc R . . . .
C01K C 1.2348(5) 0.6910(5) 0.3505(3) 0.075(2) Uani 1 1 d . . . . .
H01O H 1.2136 0.7302 0.3219 0.090 Uiso 1 1 calc R . . . .
C01L C 1.7738(6) 0.3680(6) 0.3002(3) 0.079(2) Uani 1 1 d . . . . .
H01P H 1.8095 0.4061 0.3166 0.094 Uiso 1 1 calc R . . . .
C01M C 1.5230(5) 0.2508(6) 0.0526(3) 0.074(2) Uani 1 1 d . . . . .
H01M H 1.5426 0.2073 0.0797 0.089 Uiso 1 1 calc R . . . .
C01N C 0.8508(6) 0.4222(5) 0.0637(3) 0.087(2) Uani 1 1 d . . . . .
H01N H 0.8461 0.4630 0.0357 0.105 Uiso 1 1 calc R . . . .
C01O C 1.5206(6) 0.2785(7) -0.0363(3) 0.082(2) Uani 1 1 d . . . . .
F01P F 1.6156(4) 0.9278(5) 0.5158(2) 0.196(3) Uani 1 1 d . . . . .
C01Q C 1.4088(6) 0.2568(6) 0.2925(3) 0.087(2) Uani 1 1 d . . . . .
H01Q H 1.4660 0.2033 0.2841 0.104 Uiso 1 1 calc R . . . .
C01R C 0.9461(5) 0.3902(5) 0.0917(3) 0.071(2) Uani 1 1 d . . . . .
H01R H 1.0054 0.4104 0.0824 0.085 Uiso 1 1 calc R . . . .
C01S C 1.4210(5) 0.6746(5) 0.2656(2) 0.075(2) Uani 1 1 d . . . . .
H01S H 1.3448 0.6884 0.2582 0.090 Uiso 1 1 calc R . . . .
H01T H 1.4508 0.7136 0.2429 0.090 Uiso 1 1 calc R . . . .
C01T C 1.8246(6) 0.2809(6) 0.4632(3) 0.091(3) Uani 1 1 d . . . . .
H01V H 1.8784 0.3118 0.4643 0.109 Uiso 1 1 calc R . . . .
C01U C 1.1543(6) 0.0796(6) 0.1943(3) 0.082(2) Uani 1 1 d . . . . .
H01U H 1.1669 0.0991 0.2259 0.098 Uiso 1 1 calc R . . . .
C01V C 1.2330(6) 0.2863(7) 0.0399(3) 0.076(2) Uani 1 1 d . . . . .
C01W C 1.5467(6) 0.2190(6) 0.0050(4) 0.089(2) Uani 1 1 d . . . . .
H01W H 1.5826 0.1532 0.0008 0.106 Uiso 1 1 calc R . . . .
C01X C 1.3992(7) 0.2903(6) 0.3402(3) 0.091(3) Uani 1 1 d . . . . .
H01X H 1.4500 0.2600 0.3644 0.110 Uiso 1 1 calc R . . . .
C01Y C 1.7304(5) 0.3266(6) 0.4389(3) 0.069(2) Uani 1 1 d . . . . .
C01Z C 0.8624(5) 0.3009(5) 0.1464(3) 0.075(2) Uani 1 1 d . . . . .
H01Z H 0.8653 0.2605 0.1744 0.090 Uiso 1 1 calc R . . . .
C020 C 1.1626(6) 0.7146(6) 0.2057(3) 0.077(2) Uani 1 1 d . . . . .
H020 H 1.2079 0.7460 0.1901 0.093 Uiso 1 1 calc R . . . .
C021 C 1.0709(7) 0.7686(6) 0.2304(3) 0.093(3) Uani 1 1 d . . . . .
H021 H 1.0541 0.8364 0.2311 0.111 Uiso 1 1 calc R . . . .
C022 C 1.8886(5) 0.7178(7) 0.5326(3) 0.083(2) Uani 1 1 d . . . . .
C023 C 1.6281(6) 0.3535(7) 0.2498(3) 0.103(3) Uani 1 1 d . . . . .
H023 H 1.5635 0.3814 0.2328 0.123 Uiso 1 1 calc R . . . .
C024 C 1.2948(7) 0.5763(6) 0.4353(3) 0.090(2) Uani 1 1 d . . . . .
H024 H 1.3145 0.5381 0.4643 0.108 Uiso 1 1 calc R . . . .
C025 C 1.8717(5) 0.7377(6) 0.4429(3) 0.080(2) Uani 1 1 d . . . . .
H025 H 1.8644 0.7772 0.4142 0.096 Uiso 1 1 calc R . . . .
C026 C 1.4019(6) 0.8964(7) 0.2919(3) 0.091(3) Uani 1 1 d . . . . .
H026 H 1.4334 0.8685 0.2626 0.109 Uiso 1 1 calc R . . . .
C027 C 1.1626(7) 0.7947(6) 0.0180(3) 0.095(3) Uani 1 1 d . . . . .
H027 H 1.2108 0.8245 0.0037 0.114 Uiso 1 1 calc R . . . .
C028 C 1.3442(6) 0.8807(7) 0.3748(3) 0.087(2) Uani 1 1 d . . . . .
H028 H 1.3361 0.8418 0.4021 0.104 Uiso 1 1 calc R . . . .
C029 C 1.5959(5) 0.7069(7) 0.4587(3) 0.086(3) Uani 1 1 d . . . . .
C02A C 1.6116(7) 0.8875(7) 0.4329(5) 0.111(3) Uani 1 1 d . . . . .
C02B C 1.8921(5) 0.6220(6) 0.5282(3) 0.082(2) Uani 1 1 d . . . . .
H02E H 1.9006 0.5822 0.5568 0.099 Uiso 1 1 calc R . . . .
C02C C 1.1197(6) 0.0181(6) 0.1017(3) 0.095(3) Uani 1 1 d . . . . .
H02C H 1.1088 -0.0021 0.0700 0.114 Uiso 1 1 calc R . . . .
C02D C 1.8803(6) 0.7754(6) 0.4901(4) 0.091(3) Uani 1 1 d . . . . .
H02G H 1.8804 0.8401 0.4926 0.109 Uiso 1 1 calc R . . . .
C02E C 1.7037(6) 0.6822(7) 0.2438(3) 0.102(3) Uani 1 1 d . . . . .
H02H H 1.6936 0.7062 0.2759 0.122 Uiso 1 1 calc R . . . .
C02F C 0.7635(6) 0.3914(6) 0.0790(3) 0.093(3) Uani 1 1 d . . . . .
H02F H 0.6994 0.4124 0.0609 0.111 Uiso 1 1 calc R . . . .
C02G C 1.1894(6) 0.6051(6) 0.4194(3) 0.092(3) Uani 1 1 d . . . . .
H02I H 1.1378 0.5858 0.4377 0.110 Uiso 1 1 calc R . . . .
C02H C 1.8194(7) 0.2676(8) 0.2997(3) 0.102(3) Uani 1 1 d . . . . .
H02J H 1.8839 0.2381 0.3164 0.122 Uiso 1 1 calc R . . . .
C02I C 1.5463(6) 0.2430(6) -0.0883(3) 0.120(3) Uani 1 1 d . . . . .
H02A H 1.5481 0.2970 -0.1101 0.181 Uiso 1 1 calc GR . . . .
H02B H 1.4919 0.2151 -0.0997 0.181 Uiso 1 1 calc GR . . . .
H02D H 1.6151 0.1943 -0.0885 0.181 Uiso 1 1 calc GR . . . .
C02J C 1.1599(6) 0.6617(6) 0.3772(3) 0.090(3) Uani 1 1 d . . . . .
H02L H 1.0885 0.6804 0.3666 0.109 Uiso 1 1 calc R . . . .
C02K C 1.1642(7) -0.0498(6) 0.1381(4) 0.110(3) Uani 1 1 d . . . . .
H02K H 1.1819 -0.1163 0.1317 0.132 Uiso 1 1 calc R . . . .
C02L C 1.7685(8) 0.2129(7) 0.2745(4) 0.121(3) Uani 1 1 d . . . . .
H02N H 1.7974 0.1451 0.2750 0.145 Uiso 1 1 calc R . . . .
C02M C 1.2387(6) 0.4153(5) 0.3161(3) 0.092(3) Uani 1 1 d . . . . .
H02M H 1.1816 0.4690 0.3244 0.110 Uiso 1 1 calc R . . . .
C02N C 1.6019(7) 0.7746(10) 0.4953(4) 0.112(4) Uani 1 1 d . . . . .
C02O C 1.6523(6) 0.2805(7) 0.4400(3) 0.103(3) Uani 1 1 d . . . . .
H02O H 1.5857 0.3113 0.4254 0.124 Uiso 1 1 calc R . . . .
C02P C 1.0254(6) 0.7061(6) 0.0612(3) 0.099(3) Uani 1 1 d . . . . .
H02P H 0.9773 0.6770 0.0762 0.119 Uiso 1 1 calc R . . . .
C02Q C 1.2743(8) 0.2205(10) 0.0022(3) 0.100(3) Uani 1 1 d . . . . .
C02R C 1.0051(6) 0.7206(7) 0.2538(3) 0.106(3) Uani 1 1 d . . . . .
H02R H 0.9449 0.7560 0.2711 0.127 Uiso 1 1 calc R . . . .
C02S C 1.0541(8) 0.8396(6) 0.0142(3) 0.109(3) Uani 1 1 d . . . . .
H02S H 1.0280 0.8993 -0.0029 0.131 Uiso 1 1 calc R . . . .
C02T C 1.1822(7) -0.0193(6) 0.1838(3) 0.106(3) Uani 1 1 d . . . . .
H02T H 1.2138 -0.0654 0.2086 0.127 Uiso 1 1 calc R . . . .
C02U C 1.3342(9) 0.1281(11) 0.0154(5) 0.120(4) Uani 1 1 d . . . . .
C02V C 1.7446(7) 0.7312(7) 0.2081(4) 0.120(3) Uani 1 1 d . . . . .
H02V H 1.7611 0.7883 0.2158 0.144 Uiso 1 1 calc R . . . .
C02W C 1.3574(7) 0.1016(8) 0.0627(5) 0.099(3) Uani 1 1 d . . . . .
C02X C 1.6928(7) 0.5659(6) 0.1861(3) 0.103(3) Uani 1 1 d . . . . .
H02X H 1.6736 0.5104 0.1778 0.123 Uiso 1 1 calc R . . . .
C02Y C 1.3113(7) 0.9810(9) 0.3782(4) 0.120(3) Uani 1 1 d . . . . .
H02Y H 1.2801 1.0099 0.4073 0.144 Uiso 1 1 calc R . . . .
C02Z C 1.6070(8) 0.8637(12) 0.4813(6) 0.144(7) Uani 1 1 d . . . . .
C030 C 1.6755(9) 0.2552(8) 0.2482(4) 0.119(3) Uani 1 1 d . . . . .
H030 H 1.6447 0.2168 0.2292 0.143 Uiso 1 1 calc R . . . .
C031 C 1.3249(8) 1.0383(8) 0.3381(6) 0.124(4) Uani 1 1 d . . . . .
H031 H 1.3043 1.1061 0.3404 0.149 Uiso 1 1 calc R . . . .
C032 C 1.3150(8) 0.3681(7) 0.3517(3) 0.116(3) Uani 1 1 d . . . . .
H032 H 1.3081 0.3903 0.3841 0.139 Uiso 1 1 calc R . . . .
C033 C 1.8962(6) 0.7586(6) 0.5841(3) 0.127(3) Uani 1 1 d . . . . .
H03A H 1.8275 0.7726 0.6002 0.191 Uiso 1 1 calc GR . . . .
H03B H 1.9171 0.8175 0.5806 0.191 Uiso 1 1 calc GR . . . .
H03C H 1.9489 0.7111 0.6040 0.191 Uiso 1 1 calc GR . . . .
C034 C 1.8422(7) 0.1908(7) 0.4861(4) 0.124(4) Uani 1 1 d . . . . .
H034 H 1.9074 0.1613 0.5023 0.148 Uiso 1 1 calc R . . . .
C035 C 1.7612(7) 0.6957(8) 0.1608(3) 0.111(3) Uani 1 1 d . . . . .
H035 H 1.7894 0.7282 0.1363 0.133 Uiso 1 1 calc R . . . .
C036 C 1.6700(8) 0.1886(8) 0.4624(4) 0.134(4) Uani 1 1 d . . . . .
H036 H 1.6164 0.1574 0.4617 0.161 Uiso 1 1 calc R . . . .
C037 C 0.9865(7) 0.7959(7) 0.0357(4) 0.134(4) Uani 1 1 d . . . . .
H037 H 0.9126 0.8257 0.0336 0.161 Uiso 1 1 calc R . . . .
C038 C 1.7649(9) 0.1444(7) 0.4854(4) 0.125(3) Uani 1 1 d . . . . .
H038 H 1.7771 0.0827 0.5005 0.149 Uiso 1 1 calc R . . . .
C039 C 1.3686(8) 0.9961(9) 0.2952(4) 0.121(4) Uani 1 1 d . . . . .
H039 H 1.3759 1.0352 0.2679 0.145 Uiso 1 1 calc R . . . .
C03A C 1.7359(8) 0.6127(7) 0.1503(3) 0.126(4) Uani 1 1 d . . . . .
H03D H 1.7481 0.5876 0.1185 0.152 Uiso 1 1 calc R . . . .

loop_
_atom_site_aniso_label
_atom_site_aniso_U_11
_atom_site_aniso_U_22
_atom_site_aniso_U_33
_atom_site_aniso_U_23
_atom_site_aniso_U_13
_atom_site_aniso_U_12
Pd01 0.0472(3) 0.0655(4) 0.0446(3) -0.0047(3) 0.0066(2) -0.0262(2)
Pd02 0.0436(3) 0.0860(4) 0.0479(3) -0.0127(3) 0.0003(2) -0.0218(3)
P003 0.0519(10) 0.0688(12) 0.0492(11) -0.0100(9) 0.0063(8) -0.0264(9)
P004 0.0498(9) 0.0664(12) 0.0493(11) -0.0048(9) 0.0048(8) -0.0274(9)
S005 0.0447(9) 0.0751(13) 0.0653(12) -0.0011(10) 0.0035(9) -0.0242(9)
P006 0.0457(9) 0.0853(14) 0.0524(12) -0.0117(10) -0.0001(9) -0.0211(9)
P007 0.0488(10) 0.0862(14) 0.0561(12) -0.0185(10) 0.0067(9) -0.0229(10)
S008 0.0442(10) 0.0948(15) 0.0663(13) -0.0050(11) 0.0012(9) -0.0266(10)
F009 0.083(3) 0.086(3) 0.104(4) 0.003(3) 0.019(3) -0.014(2)
F00A 0.101(3) 0.124(4) 0.057(3) 0.014(3) -0.002(2) -0.049(3)
O00B 0.057(3) 0.094(3) 0.076(3) -0.009(3) 0.000(2) -0.042(3)
O00C 0.044(2) 0.107(4) 0.076(3) -0.018(3) 0.011(2) -0.020(3)
O00D 0.057(3) 0.085(3) 0.080(3) 0.022(3) -0.006(3) -0.018(2)
F00E 0.100(3) 0.098(3) 0.122(4) -0.003(3) -0.018(3) -0.043(3)
O00F 0.061(3) 0.097(4) 0.077(3) 0.013(3) -0.002(3) -0.034(3)
N00G 0.046(3) 0.059(4) 0.049(3) 0.001(3) 0.011(2) -0.020(3)
F00H 0.091(3) 0.169(5) 0.061(3) 0.014(3) 0.002(2) -0.023(3)
N00I 0.056(3) 0.060(4) 0.049(3) -0.003(3) 0.004(3) -0.024(3)
N00J 0.041(3) 0.083(4) 0.065(4) -0.013(3) 0.003(3) -0.025(3)
N00K 0.051(3) 0.084(4) 0.056(4) -0.007(3) -0.004(3) -0.030(3)
C00L 0.050(4) 0.070(5) 0.051(4) -0.005(4) 0.006(3) -0.028(3)
F00M 0.141(4) 0.298(7) 0.054(3) -0.043(4) 0.026(3) -0.120(5)
C00N 0.044(4) 0.061(4) 0.063(5) -0.009(4) -0.006(3) -0.015(3)
C00O 0.056(4) 0.066(5) 0.048(4) -0.003(4) 0.001(3) -0.023(4)
C00P 0.056(4) 0.062(5) 0.051(4) 0.004(4) 0.006(3) -0.027(3)
F00Q 0.096(4) 0.358(9) 0.053(3) -0.059(4) -0.005(3) -0.013(4)
C00R 0.067(4) 0.067(5) 0.071(6) -0.015(5) 0.021(4) -0.018(4)
C00S 0.036(3) 0.073(5) 0.064(5) -0.005(4) 0.006(3) -0.020(3)
C00T 0.057(4) 0.088(6) 0.056(5) -0.020(4) -0.011(4) -0.015(4)
C00U 0.036(3) 0.074(5) 0.080(6) -0.010(4) -0.006(4) -0.021(3)
C00V 0.055(4) 0.089(6) 0.057(5) -0.017(4) 0.011(4) -0.021(4)
C00W 0.056(4) 0.055(4) 0.046(4) -0.005(3) 0.000(3) -0.012(4)
C00X 0.044(4) 0.080(5) 0.071(5) -0.023(4) 0.002(4) -0.017(4)
C00Y 0.065(4) 0.065(5) 0.050(5) -0.015(4) 0.023(4) -0.035(4)
C00Z 0.062(5) 0.090(7) 0.074(6) -0.024(5) 0.028(4) -0.035(5)
C010 0.046(4) 0.086(6) 0.058(5) -0.019(4) 0.010(3) -0.014(4)
C011 0.063(4) 0.088(6) 0.051(5) -0.022(4) 0.007(4) -0.025(4)
F012 0.160(5) 0.233(7) 0.172(6) -0.144(5) 0.077(4) -0.077(5)
C013 0.050(4) 0.104(7) 0.079(6) -0.028(6) -0.015(4) -0.011(4)
C014 0.053(4) 0.070(5) 0.055(4) -0.010(4) 0.002(4) -0.028(4)
F015 0.152(5) 0.124(5) 0.254(8) -0.064(5) -0.035(5) -0.053(4)
C016 0.068(4) 0.091(6) 0.049(4) -0.007(4) 0.020(3) -0.049(4)
C017 0.073(5) 0.066(5) 0.076(5) 0.005(4) 0.009(4) -0.021(4)
C018 0.067(4) 0.082(5) 0.050(5) 0.006(4) -0.008(4) -0.016(4)
C019 0.063(5) 0.077(5) 0.091(6) -0.016(5) -0.003(5) -0.024(4)
C01A 0.065(4) 0.071(5) 0.063(5) -0.001(4) -0.007(4) -0.030(4)
C01B 0.051(4) 0.115(6) 0.059(5) -0.032(4) -0.002(4) -0.029(4)
C01C 0.080(5) 0.076(5) 0.069(6) -0.008(5) -0.008(4) -0.020(4)
C01D 0.079(5) 0.066(6) 0.114(7) -0.017(5) 0.021(5) -0.021(5)
C01E 0.051(4) 0.097(6) 0.061(5) -0.007(5) 0.000(4) -0.028(4)
F01F 0.139(4) 0.094(4) 0.223(7) -0.051(4) 0.068(4) -0.013(4)
C01G 0.058(5) 0.090(6) 0.112(7) -0.016(5) 0.004(5) -0.026(4)
C01H 0.062(4) 0.084(5) 0.060(5) -0.016(4) 0.019(3) -0.037(4)
C01I 0.094(5) 0.068(5) 0.060(5) -0.001(4) -0.008(4) -0.025(4)
C01J 0.082(5) 0.087(6) 0.063(6) 0.000(5) 0.026(4) -0.032(5)
C01K 0.053(4) 0.100(6) 0.073(5) -0.003(4) 0.009(4) -0.024(4)
C01L 0.085(6) 0.087(6) 0.063(5) -0.017(4) 0.031(4) -0.023(5)
C01M 0.053(4) 0.072(6) 0.093(7) 0.004(5) 0.013(4) -0.011(4)
C01N 0.092(6) 0.086(6) 0.076(6) -0.003(4) -0.016(5) -0.015(5)
C01O 0.074(5) 0.093(7) 0.084(7) -0.031(6) 0.027(5) -0.029(5)
F01P 0.147(5) 0.241(7) 0.195(6) -0.153(6) -0.019(4) -0.036(5)
C01Q 0.085(5) 0.103(6) 0.062(6) 0.004(5) 0.006(5) -0.013(5)
C01R 0.065(5) 0.071(5) 0.079(6) -0.009(4) -0.004(4) -0.022(4)
C01S 0.050(4) 0.118(7) 0.051(5) -0.022(4) -0.004(3) -0.014(4)
C01T 0.081(6) 0.076(6) 0.121(7) 0.001(5) -0.002(5) -0.031(5)
C01U 0.098(6) 0.078(6) 0.077(6) 0.018(5) -0.022(5) -0.040(5)
C01V 0.074(5) 0.106(7) 0.064(6) -0.016(6) 0.011(5) -0.051(5)
C01W 0.075(5) 0.079(6) 0.113(8) -0.017(6) 0.027(6) -0.022(4)
C01X 0.093(6) 0.108(7) 0.065(6) 0.004(5) -0.016(5) -0.015(5)
C01Y 0.048(4) 0.089(6) 0.071(5) -0.010(4) 0.004(4) -0.022(4)
C01Z 0.044(4) 0.094(6) 0.089(6) -0.010(4) -0.005(4) -0.024(4)
C020 0.087(6) 0.076(6) 0.076(6) 0.005(5) -0.014(5) -0.036(5)
C021 0.101(6) 0.057(6) 0.115(8) -0.003(5) -0.021(6) -0.015(5)
C022 0.056(4) 0.104(7) 0.086(7) -0.034(6) -0.005(5) -0.016(5)
C023 0.086(6) 0.098(7) 0.133(8) -0.022(6) -0.003(5) -0.039(6)
C024 0.095(6) 0.101(6) 0.084(6) 0.003(5) 0.005(5) -0.046(5)
C025 0.053(4) 0.102(7) 0.087(6) -0.009(5) -0.004(4) -0.028(4)
C026 0.092(6) 0.082(7) 0.096(7) -0.003(6) -0.007(5) -0.021(5)
C027 0.111(7) 0.087(7) 0.099(7) 0.007(5) 0.000(6) -0.048(5)
C028 0.074(5) 0.097(7) 0.087(7) -0.016(5) 0.009(5) -0.019(5)
C029 0.049(4) 0.127(8) 0.069(7) -0.021(6) 0.000(4) -0.003(5)
C02A 0.081(6) 0.094(8) 0.158(11) -0.045(8) -0.021(7) -0.023(5)
C02B 0.077(5) 0.085(6) 0.078(6) -0.017(5) -0.008(4) -0.011(5)
C02C 0.137(7) 0.065(6) 0.088(6) -0.012(5) -0.018(6) -0.034(5)
C02D 0.068(5) 0.080(6) 0.132(8) -0.022(6) -0.003(6) -0.030(4)
C02E 0.128(7) 0.165(9) 0.045(5) -0.016(5) 0.013(5) -0.093(7)
C02F 0.066(5) 0.092(7) 0.109(8) -0.020(5) -0.018(5) -0.004(5)
C02G 0.077(6) 0.105(7) 0.106(7) -0.021(6) 0.022(5) -0.046(5)
C02H 0.094(6) 0.113(9) 0.097(7) -0.012(6) 0.035(5) -0.028(6)
C02I 0.129(7) 0.126(8) 0.110(8) -0.049(6) 0.037(6) -0.040(6)
C02J 0.061(5) 0.119(7) 0.098(7) -0.018(6) 0.011(5) -0.036(5)
C02K 0.135(8) 0.072(6) 0.126(9) -0.002(6) -0.017(7) -0.033(6)
C02L 0.111(8) 0.078(7) 0.161(11) 0.020(7) 0.040(7) -0.010(6)
C02M 0.109(6) 0.081(6) 0.072(6) -0.018(5) -0.010(5) -0.005(5)
C02N 0.067(5) 0.172(11) 0.080(8) -0.058(9) -0.013(5) -0.001(7)
C02O 0.068(5) 0.093(7) 0.153(9) -0.001(6) -0.001(5) -0.030(5)
C02P 0.058(5) 0.103(7) 0.141(8) 0.017(6) -0.012(5) -0.031(5)
C02Q 0.089(7) 0.186(11) 0.054(7) -0.033(8) 0.020(6) -0.081(7)
C02R 0.079(6) 0.093(8) 0.143(9) -0.015(6) 0.011(6) -0.019(5)
C02S 0.124(8) 0.070(6) 0.136(9) 0.005(5) -0.056(7) -0.034(6)
C02T 0.137(8) 0.076(7) 0.107(8) 0.038(6) -0.031(6) -0.038(6)
C02U 0.098(8) 0.178(13) 0.106(10) -0.078(10) 0.047(8) -0.071(8)
C02V 0.165(9) 0.165(9) 0.069(7) -0.010(7) -0.006(6) -0.108(8)
C02W 0.093(7) 0.100(8) 0.114(9) -0.040(8) 0.038(7) -0.041(6)
C02X 0.151(8) 0.094(7) 0.073(6) -0.023(5) 0.035(6) -0.049(6)
C02Y 0.117(7) 0.102(9) 0.136(10) -0.038(7) 0.031(7) -0.021(7)
C02Z 0.079(6) 0.205(15) 0.126(12) -0.123(13) -0.018(8) 0.002(9)
C030 0.135(9) 0.092(8) 0.141(9) -0.032(7) 0.024(7) -0.047(7)
C031 0.117(8) 0.075(8) 0.182(13) -0.004(9) -0.009(9) -0.030(6)
C032 0.149(8) 0.118(8) 0.063(6) -0.020(6) -0.029(6) -0.008(7)
C033 0.115(7) 0.145(8) 0.119(8) -0.065(7) 0.003(6) -0.029(6)
C034 0.080(6) 0.112(9) 0.174(10) 0.025(7) -0.007(6) -0.023(6)
C035 0.122(7) 0.152(10) 0.066(7) 0.022(6) 0.008(6) -0.055(7)
C036 0.092(7) 0.113(9) 0.206(12) -0.003(8) 0.016(7) -0.046(6)
C037 0.085(6) 0.094(8) 0.215(12) 0.018(7) -0.057(8) -0.015(6)
C038 0.115(8) 0.096(8) 0.157(10) 0.015(7) 0.033(7) -0.023(7)
C039 0.122(8) 0.114(10) 0.125(10) 0.019(8) -0.014(7) -0.034(7)
C03A 0.206(11) 0.110(8) 0.071(7) -0.023(6) 0.063(7) -0.058(8)

loop_
_atom_type_symbol
_atom_type_description
_atom_type_scat_dispersion_real
_atom_type_scat_dispersion_imag
_atom_type_scat_source
C C 0.0033 0.0016 'International Tables Vol C Tables 4.2.6.8 and 6.1.1.4'
H H 0.0000 0.0000 'International Tables Vol C Tables 4.2.6.8 and 6.1.1.4'
F F 0.0171 0.0103 'International Tables Vol C Tables 4.2.6.8 and 6.1.1.4'
N N 0.0061 0.0033 'International Tables Vol C Tables 4.2.6.8 and 6.1.1.4'
O O 0.0106 0.0060 'International Tables Vol C Tables 4.2.6.8 and 6.1.1.4'
P P 0.1023 0.0942 'International Tables Vol C Tables 4.2.6.8 and 6.1.1.4'
Pd Pd -0.9988 1.0072 'International Tables Vol C Tables 4.2.6.8 and 6.1.1.4'
S S 0.1246 0.1234 'International Tables Vol C Tables 4.2.6.8 and 6.1.1.4'

loop_
_exptl_crystal_face_index_h
_exptl_crystal_face_index_k
_exptl_crystal_face_index_l
_exptl_crystal_face_perp_dist
0 1 5 0.0672
0 -1 -5 0.0672
-5 -3 0 0.0705
5 3 0 0.0705
0 5 -3 0.0396
0 -5 3 0.0396

loop_
_geom_angle_atom_site_label_1
_geom_angle_atom_site_label_2
_geom_angle_atom_site_label_3
_geom_angle
_geom_angle_site_symmetry_1
_geom_angle_site_symmetry_3
_geom_angle_publ_flag
P004 Pd01 P003 84.49(6) . . ?
N00G Pd01 P003 96.85(13) . . ?
N00G Pd01 P004 174.16(12) . . ?
C00Y Pd01 P003 169.9(2) . . ?
C00Y Pd01 P004 90.12(16) . . ?
C00Y Pd01 N00G 89.4(2) . . ?
P006 Pd02 P007 84.56(6) . . ?
N00K Pd02 P006 174.50(15) . . ?
N00K Pd02 P007 96.71(14) . . ?
C00T Pd02 P006 90.74(18) . . ?
C00T Pd02 P007 169.7(2) . . ?
C00T Pd02 N00K 88.8(2) . . ?
C00O P003 Pd01 107.6(2) . . ?
C00O P003 C01H 103.4(3) . . ?
C00W P003 Pd01 124.6(2) . . ?
C00W P003 C00O 106.1(3) . . ?
C00W P003 C01H 105.8(3) . . ?
C01H P003 Pd01 107.4(2) . . ?
C00N P004 Pd01 112.6(2) . . ?
C00N P004 C016 105.7(3) . . ?
C00P P004 Pd01 120.0(2) . . ?
C00P P004 C00N 103.1(3) . . ?
C00P P004 C016 106.3(3) . . ?
C016 P004 Pd01 108.22(18) . . ?
O00B S005 O00D 118.5(2) . . ?
O00B S005 N00G 110.6(3) . . ?
O00B S005 C00S 106.6(3) . . ?
O00D S005 N00G 106.2(3) . . ?
O00D S005 C00S 106.9(3) . . ?
N00G S005 C00S 107.7(2) . . ?
C00X P006 Pd02 112.3(2) . . ?
C00X P006 C01S 104.8(3) . . ?
C01E P006 Pd02 119.95(19) . . ?
C01E P006 C00X 104.6(3) . . ?
C01E P006 C01S 105.3(3) . . ?
C01S P006 Pd02 108.9(2) . . ?
C00V P007 Pd02 125.2(2) . . ?
C00V P007 C011 106.4(3) . . ?
C00V P007 C01B 106.0(3) . . ?
C011 P007 Pd02 107.5(2) . . ?
C011 P007 C01B 102.9(3) . . ?
C01B P007 Pd02 106.8(2) . . ?
O00C S008 O00F 118.4(3) . . ?
O00C S008 N00K 111.3(3) . . ?
O00C S008 C00U 106.5(3) . . ?
O00F S008 N00K 105.6(3) . . ?
O00F S008 C00U 107.1(3) . . ?
N00K S008 C00U 107.4(3) . . ?
S005 N00G Pd01 122.8(3) . . ?
N00I N00G Pd01 124.6(3) . . ?
N00I N00G S005 110.9(4) . . ?
C00L N00I N00G 118.2(5) . . ?
C010 N00J N00K 117.6(5) . . ?
S008 N00K Pd02 123.0(3) . . ?
N00J N00K Pd02 125.5(4) . . ?
N00J N00K S008 110.8(4) . . ?
N00I C00L H00L 120.0 . . ?
N00I C00L C014 120.0(6) . . ?
C014 C00L H00L 120.0 . . ?
C01R C00N P004 121.0(5) . . ?
C01Z C00N P004 120.7(5) . . ?
C01Z C00N C01R 118.2(6) . . ?
C018 C00O P003 120.7(5) . . ?
C018 C00O C02M 118.7(6) . . ?
C02M C00O P003 120.6(6) . . ?
C01I C00P P004 119.2(5) . . ?
C01I C00P C01U 117.7(6) . . ?
C01U C00P P004 122.9(5) . . ?
C00S C00R H00R 119.8 . . ?
C01J C00R H00R 119.8 . . ?
C01J C00R C00S 120.4(7) . . ?
C00R C00S S005 120.8(6) . . ?
C00R C00S C01M 118.8(7) . . ?
C01M C00S S005 120.3(6) . . ?
C013 C00T Pd02 119.7(6) . . ?
C029 C00T Pd02 125.1(7) . . ?
C029 C00T C013 114.8(8) . . ?
C01C C00U S008 120.3(6) . . ?
C025 C00U S008 118.4(6) . . ?
C025 C00U C01C 121.4(7) . . ?
C01L C00V P007 119.6(6) . . ?
C01L C00V C023 117.3(7) . . ?
C023 C00V P007 123.1(6) . . ?
C01A C00W P003 118.7(5) . . ?
C01D C00W P003 122.1(6) . . ?
C01D C00W C01A 119.1(6) . . ?
C019 C00X P006 121.7(5) . . ?
C019 C00X C01K 118.1(7) . . ?
C01K C00X P006 120.2(6) . . ?
C00Z C00Y Pd01 120.2(6) . . ?
C01V C00Y Pd01 124.7(6) . . ?
C01V C00Y C00Z 115.1(7) . . ?
F009 C00Z C00Y 120.2(7) . . ?
F009 C00Z C02W 116.1(9) . . ?
C00Y C00Z C02W 123.7(8) . . ?
N00J C010 H010 118.8 . . ?
N00J C010 C01Y 122.4(6) . . ?
C01Y C010 H010 118.8 . . ?
C02E C011 P007 119.6(6) . . ?
C02X C011 P007 122.9(6) . . ?
C02X C011 C02E 117.4(7) . . ?
F00E C013 C00T 121.7(7) . . ?
F00E C013 C02A 114.2(10) . . ?
C00T C013 C02A 124.0(9) . . ?
C017 C014 C00L 123.2(6) . . ?
C017 C014 C02P 117.6(6) . . ?
C02P C014 C00L 119.2(6) . . ?
P004 C016 H01A 110.1 . . ?
P004 C016 H01B 110.1 . . ?
H01A C016 H01B 108.4 . . ?
C01H C016 P004 108.1(4) . . ?
C01H C016 H01A 110.1 . . ?
C01H C016 H01B 110.1 . . ?
C014 C017 H017 119.0 . . ?
C014 C017 C027 122.0(7) . . ?
C027 C017 H017 119.0 . . ?
C00O C018 H018 119.0 . . ?
C00O C018 C01Q 121.9(7) . . ?
C01Q C018 H018 119.0 . . ?
C00X C019 H019 119.7 . . ?
C00X C019 C024 120.6(7) . . ?
C024 C019 H019 119.7 . . ?
C00W C01A H01C 119.7 . . ?
C020 C01A C00W 120.7(7) . . ?
C020 C01A H01C 119.7 . . ?
P007 C01B H01H 110.1 . . ?
P007 C01B H01K 110.1 . . ?
H01H C01B H01K 108.4 . . ?
C01S C01B P007 108.1(4) . . ?
C01S C01B H01H 110.1 . . ?
C01S C01B H01K 110.1 . . ?
C00U C01C H01L 120.8 . . ?
C02B C01C C00U 118.5(7) . . ?
C02B C01C H01L 120.8 . . ?
C00W C01D H01D 119.5 . . ?
C02R C01D C00W 121.0(8) . . ?
C02R C01D H01D 119.5 . . ?
C026 C01E P006 122.6(7) . . ?
C026 C01E C028 118.3(8) . . ?
C028 C01E P006 118.9(7) . . ?
C01Z C01G H01G 120.0 . . ?
C02F C01G H01G 120.0 . . ?
C02F C01G C01Z 120.0(7) . . ?
P003 C01H H01E 110.3 . . ?
P003 C01H H01F 110.3 . . ?
C016 C01H P003 107.2(4) . . ?
C016 C01H H01E 110.3 . . ?
C016 C01H H01F 110.3 . . ?
H01E C01H H01F 108.5 . . ?
C00P C01I H01I 119.3 . . ?
C02C C01I C00P 121.4(6) . . ?
C02C C01I H01I 119.3 . . ?
C00R C01J H01J 119.1 . . ?
C00R C01J C01O 121.8(7) . . ?
C01O C01J H01J 119.1 . . ?
C00X C01K H01O 119.4 . . ?
C02J C01K C00X 121.2(7) . . ?
C02J C01K H01O 119.4 . . ?
C00V C01L H01P 119.4 . . ?
C02H C01L C00V 121.2(7) . . ?
C02H C01L H01P 119.4 . . ?
C00S C01M H01M 120.4 . . ?
C01W C01M C00S 119.1(7) . . ?
C01W C01M H01M 120.4 . . ?
C01R C01N H01N 120.9 . . ?
C02F C01N H01N 120.9 . . ?
C02F C01N C01R 118.2(7) . . ?
C01J C01O C02I 120.5(9) . . ?
C01W C01O C01J 116.3(8) . . ?
C01W C01O C02I 123.2(9) . . ?
C018 C01Q H01Q 120.2 . . ?
C01X C01Q C018 119.6(7) . . ?
C01X C01Q H01Q 120.2 . . ?
C00N C01R C01N 120.4(6) . . ?
C00N C01R H01R 119.8 . . ?
C01N C01R H01R 119.8 . . ?
P006 C01S H01S 109.9 . . ?
P006 C01S H01T 109.9 . . ?
C01B C01S P006 109.0(4) . . ?
C01B C01S H01S 109.9 . . ?
C01B C01S H01T 109.9 . . ?
H01S C01S H01T 108.3 . . ?
C01Y C01T H01V 119.1 . . ?
C01Y C01T C034 121.9(7) . . ?
C034 C01T H01V 119.1 . . ?
C00P C01U H01U 120.0 . . ?
C00P C01U C02T 119.9(7) . . ?
C02T C01U H01U 120.0 . . ?
F00A C01V C00Y 120.3(8) . . ?
F00A C01V C02Q 117.2(9) . . ?
C00Y C01V C02Q 122.4(9) . . ?
C01M C01W H01W 118.2 . . ?
C01O C01W C01M 123.6(8) . . ?
C01O C01W H01W 118.2 . . ?
C01Q C01X H01X 120.3 . . ?
C032 C01X C01Q 119.3(7) . . ?
C032 C01X H01X 120.3 . . ?
C01T C01Y C010 121.8(6) . . ?
C02O C01Y C010 121.1(7) . . ?
C02O C01Y C01T 117.1(7) . . ?
C00N C01Z H01Z 119.1 . . ?
C01G C01Z C00N 121.7(7) . . ?
C01G C01Z H01Z 119.1 . . ?
C01A C020 H020 120.2 . . ?
C01A C020 C021 119.6(7) . . ?
C021 C020 H020 120.2 . . ?
C020 C021 H021 120.3 . . ?
C02R C021 C020 119.5(7) . . ?
C02R C021 H021 120.3 . . ?
C02B C022 C02D 118.8(8) . . ?
C02B C022 C033 119.9(9) . . ?
C02D C022 C033 121.2(9) . . ?
C00V C023 H023 119.6 . . ?
C030 C023 C00V 120.8(8) . . ?
C030 C023 H023 119.6 . . ?
C019 C024 H024 120.3 . . ?
C02G C024 C019 119.5(7) . . ?
C02G C024 H024 120.3 . . ?
C00U C025 H025 120.9 . . ?
C00U C025 C02D 118.3(7) . . ?
C02D C025 H025 120.9 . . ?
C01E C026 H026 119.5 . . ?
C039 C026 C01E 121.0(9) . . ?
C039 C026 H026 119.5 . . ?
C017 C027 H027 119.9 . . ?
C017 C027 C02S 120.3(8) . . ?
C02S C027 H027 119.9 . . ?
C01E C028 H028 119.7 . . ?
C02Y C028 C01E 120.6(9) . . ?
C02Y C028 H028 119.7 . . ?
F00H C029 C00T 120.8(8) . . ?
F00H C029 C02N 116.8(10) . . ?
C00T C029 C02N 122.4(10) . . ?
F015 C02A C013 119.9(12) . . ?
C02Z C02A C013 118.7(11) . . ?
C02Z C02A F015 121.4(11) . . ?
C01C C02B H02E 118.9 . . ?
C022 C02B C01C 122.2(8) . . ?
C022 C02B H02E 118.9 . . ?
C01I C02C H02C 119.7 . . ?
C02K C02C C01I 120.6(7) . . ?
C02K C02C H02C 119.7 . . ?
C022 C02D C025 120.9(8) . . ?
C022 C02D H02G 119.6 . . ?
C025 C02D H02G 119.6 . . ?
C011 C02E H02H 119.1 . . ?
C02V C02E C011 121.8(8) . . ?
C02V C02E H02H 119.1 . . ?
C01G C02F C01N 121.4(7) . . ?
C01G C02F H02F 119.3 . . ?
C01N C02F H02F 119.3 . . ?
C024 C02G H02I 119.7 . . ?
C02J C02G C024 120.5(8) . . ?
C02J C02G H02I 119.7 . . ?
C01L C02H H02J 120.5 . . ?
C02L C02H C01L 119.0(9) . . ?
C02L C02H H02J 120.5 . . ?
C01O C02I H02A 109.5 . . ?
C01O C02I H02B 109.5 . . ?
C01O C02I H02D 109.5 . . ?
H02A C02I H02B 109.5 . . ?
H02A C02I H02D 109.5 . . ?
H02B C02I H02D 109.5 . . ?
C01K C02J C02G 120.1(7) . . ?
C01K C02J H02L 119.9 . . ?
C02G C02J H02L 119.9 . . ?
C02C C02K H02K 120.5 . . ?
C02T C02K C02C 119.0(8) . . ?
C02T C02K H02K 120.5 . . ?
C02H C02L H02N 119.3 . . ?
C02H C02L C030 121.4(10) . . ?
C030 C02L H02N 119.3 . . ?
C00O C02M H02M 120.5 . . ?
C032 C02M C00O 119.0(7) . . ?
C032 C02M H02M 120.5 . . ?
F00Q C02N C029 119.3(12) . . ?
C02Z C02N F00Q 120.8(12) . . ?
C02Z C02N C029 119.8(12) . . ?
C01Y C02O H02O 119.3 . . ?
C01Y C02O C036 121.4(8) . . ?
C036 C02O H02O 119.3 . . ?
C014 C02P H02P 119.7 . . ?
C014 C02P C037 120.6(8) . . ?
C037 C02P H02P 119.7 . . ?
F00M C02Q C01V 119.3(11) . . ?
F00M C02Q C02U 122.2(12) . . ?
C02U C02Q C01V 118.5(10) . . ?
C01D C02R C021 120.1(9) . . ?
C01D C02R H02R 120.0 . . ?
C021 C02R H02R 120.0 . . ?
C027 C02S H02S 120.6 . . ?
C037 C02S C027 118.7(8) . . ?
C037 C02S H02S 120.6 . . ?
C01U C02T H02T 119.4 . . ?
C02K C02T C01U 121.3(7) . . ?
C02K C02T H02T 119.4 . . ?
F012 C02U C02Q 118.2(13) . . ?
C02W C02U F012 120.6(14) . . ?
C02W C02U C02Q 121.2(11) . . ?
C02E C02V H02V 120.2 . . ?
C02E C02V C035 119.6(8) . . ?
C035 C02V H02V 120.2 . . ?
F01F C02W C00Z 120.3(10) . . ?
C02U C02W C00Z 119.0(10) . . ?
C02U C02W F01F 120.7(11) . . ?
C011 C02X H02X 119.3 . . ?
C03A C02X C011 121.5(8) . . ?
C03A C02X H02X 119.3 . . ?
C028 C02Y H02Y 120.2 . . ?
C031 C02Y C028 119.6(10) . . ?
C031 C02Y H02Y 120.2 . . ?
C02A C02Z F01P 119.2(16) . . ?
C02N C02Z F01P 120.4(15) . . ?
C02N C02Z C02A 120.2(12) . . ?
C023 C030 C02L 120.1(9) . . ?
C023 C030 H030 120.0 . . ?
C02L C030 H030 120.0 . . ?
C02Y C031 H031 119.9 . . ?
C039 C031 C02Y 120.1(11) . . ?
C039 C031 H031 119.9 . . ?
C01X C032 C02M 121.5(8) . . ?
C01X C032 H032 119.3 . . ?
C02M C032 H032 119.3 . . ?
C022 C033 H03A 109.5 . . ?
C022 C033 H03B 109.5 . . ?
C022 C033 H03C 109.5 . . ?
H03A C033 H03B 109.5 . . ?
H03A C033 H03C 109.5 . . ?
H03B C033 H03C 109.5 . . ?
C01T C034 H034 119.9 . . ?
C038 C034 C01T 120.2(8) . . ?
C038 C034 H034 119.9 . . ?
C02V C035 H035 120.4 . . ?
C03A C035 C02V 119.3(9) . . ?
C03A C035 H035 120.4 . . ?
C02O C036 H036 120.0 . . ?
C038 C036 C02O 120.0(9) . . ?
C038 C036 H036 120.0 . . ?
C02P C037 H037 119.6 . . ?
C02S C037 C02P 120.8(8) . . ?
C02S C037 H037 119.6 . . ?
C034 C038 H038 120.3 . . ?
C036 C038 C034 119.3(9) . . ?
C036 C038 H038 120.3 . . ?
C026 C039 H039 119.8 . . ?
C031 C039 C026 120.4(11) . . ?
C031 C039 H039 119.8 . . ?
C02X C03A H03D 119.8 . . ?
C035 C03A C02X 120.4(9) . . ?
C035 C03A H03D 119.8 . . ?

loop_
_geom_bond_atom_site_label_1
_geom_bond_atom_site_label_2
_geom_bond_distance
_geom_bond_site_symmetry_2
_geom_bond_publ_flag
Pd01 P003 2.3281(18) . ?
Pd01 P004 2.2502(16) . ?
Pd01 N00G 2.120(4) . ?
Pd01 C00Y 2.051(6) . ?
Pd02 P006 2.2461(16) . ?
Pd02 P007 2.3317(18) . ?
Pd02 N00K 2.105(5) . ?
Pd02 C00T 2.045(7) . ?
P003 C00O 1.820(6) . ?
P003 C00W 1.804(6) . ?
P003 C01H 1.835(6) . ?
P004 C00N 1.801(5) . ?
P004 C00P 1.800(6) . ?
P004 C016 1.821(6) . ?
S005 O00B 1.436(4) . ?
S005 O00D 1.445(4) . ?
S005 N00G 1.623(4) . ?
S005 C00S 1.774(7) . ?
P006 C00X 1.802(7) . ?
P006 C01E 1.800(8) . ?
P006 C01S 1.828(6) . ?
P007 C00V 1.779(7) . ?
P007 C011 1.803(7) . ?
P007 C01B 1.832(5) . ?
S008 O00C 1.439(4) . ?
S008 O00F 1.443(4) . ?
S008 N00K 1.614(5) . ?
S008 C00U 1.787(7) . ?
F009 C00Z 1.351(8) . ?
F00A C01V 1.345(8) . ?
F00E C013 1.355(9) . ?
N00G N00I 1.366(6) . ?
F00H C029 1.339(9) . ?
N00I C00L 1.290(6) . ?
N00J N00K 1.382(6) . ?
N00J C010 1.270(7) . ?
C00L H00L 0.9300 . ?
C00L C014 1.453(8) . ?
F00M C02Q 1.343(9) . ?
C00N C01R 1.392(8) . ?
C00N C01Z 1.381(8) . ?
C00O C018 1.357(8) . ?
C00O C02M 1.389(9) . ?
C00P C01I 1.381(8) . ?
C00P C01U 1.381(8) . ?
F00Q C02N 1.343(12) . ?
C00R H00R 0.9300 . ?
C00R C00S 1.371(8) . ?
C00R C01J 1.370(9) . ?
C00S C01M 1.383(8) . ?
C00T C013 1.362(10) . ?
C00T C029 1.359(10) . ?
C00U C01C 1.385(8) . ?
C00U C025 1.370(8) . ?
C00V C01L 1.396(8) . ?
C00V C023 1.401(8) . ?
C00W C01A 1.382(8) . ?
C00W C01D 1.377(9) . ?
C00X C019 1.378(8) . ?
C00X C01K 1.395(7) . ?
C00Y C00Z 1.368(9) . ?
C00Y C01V 1.367(9) . ?
C00Z C02W 1.379(11) . ?
C010 H010 0.9300 . ?
C010 C01Y 1.457(9) . ?
C011 C02E 1.369(9) . ?
C011 C02X 1.367(9) . ?
F012 C02U 1.357(11) . ?
C013 C02A 1.404(11) . ?
C014 C017 1.359(8) . ?
C014 C02P 1.360(8) . ?
F015 C02A 1.371(11) . ?
C016 H01A 0.9700 . ?
C016 H01B 0.9700 . ?
C016 C01H 1.540(8) . ?
C017 H017 0.9300 . ?
C017 C027 1.361(8) . ?
C018 H018 0.9300 . ?
C018 C01Q 1.373(8) . ?
C019 H019 0.9300 . ?
C019 C024 1.389(9) . ?
C01A H01C 0.9300 . ?
C01A C020 1.361(8) . ?
C01B H01H 0.9700 . ?
C01B H01K 0.9700 . ?
C01B C01S 1.514(8) . ?
C01C H01L 0.9300 . ?
C01C C02B 1.372(9) . ?
C01D H01D 0.9300 . ?
C01D C02R 1.354(9) . ?
C01E C026 1.373(9) . ?
C01E C028 1.391(9) . ?
F01F C02W 1.359(10) . ?
C01G H01G 0.9300 . ?
C01G C01Z 1.356(8) . ?
C01G C02F 1.353(10) . ?
C01H H01E 0.9700 . ?
C01H H01F 0.9700 . ?
C01I H01I 0.9300 . ?
C01I C02C 1.372(8) . ?
C01J H01J 0.9300 . ?
C01J C01O 1.388(9) . ?
C01K H01O 0.9300 . ?
C01K C02J 1.360(9) . ?
C01L H01P 0.9300 . ?
C01L C02H 1.384(10) . ?
C01M H01M 0.9300 . ?
C01M C01W 1.371(9) . ?
C01N H01N 0.9300 . ?
C01N C01R 1.398(8) . ?
C01N C02F 1.387(10) . ?
C01O C01W 1.359(10) . ?
C01O C02I 1.502(10) . ?
F01P C02Z 1.346(11) . ?
C01Q H01Q 0.9300 . ?
C01Q C01X 1.372(9) . ?
C01R H01R 0.9300 . ?
C01S H01S 0.9700 . ?
C01S H01T 0.9700 . ?
C01T H01V 0.9300 . ?
C01T C01Y 1.364(8) . ?
C01T C034 1.368(10) . ?
C01U H01U 0.9300 . ?
C01U C02T 1.389(9) . ?
C01V C02Q 1.399(12) . ?
C01W H01W 0.9300 . ?
C01X H01X 0.9300 . ?
C01X C032 1.354(10) . ?
C01Y C02O 1.361(9) . ?
C01Z H01Z 0.9300 . ?
C020 H020 0.9300 . ?
C020 C021 1.393(10) . ?
C021 H021 0.9300 . ?
C021 C02R 1.383(10) . ?
C022 C02B 1.365(9) . ?
C022 C02D 1.372(10) . ?
C022 C033 1.531(10) . ?
C023 H023 0.9300 . ?
C023 C030 1.361(10) . ?
C024 H024 0.9300 . ?
C024 C02G 1.373(9) . ?
C025 H025 0.9300 . ?
C025 C02D 1.407(10) . ?
C026 H026 0.9300 . ?
C026 C039 1.369(11) . ?
C027 H027 0.9300 . ?
C027 C02S 1.369(10) . ?
C028 H028 0.9300 . ?
C028 C02Y 1.377(10) . ?
C029 C02N 1.414(12) . ?
C02A C02Z 1.339(15) . ?
C02B H02E 0.9300 . ?
C02C H02C 0.9300 . ?
C02C C02K 1.360(9) . ?
C02D H02G 0.9300 . ?
C02E H02H 0.9300 . ?
C02E C02V 1.368(10) . ?
C02F H02F 0.9300 . ?
C02G H02I 0.9300 . ?
C02G C02J 1.361(9) . ?
C02H H02J 0.9300 . ?
C02H C02L 1.356(10) . ?
C02I H02A 0.9600 . ?
C02I H02B 0.9600 . ?
C02I H02D 0.9600 . ?
C02J H02L 0.9300 . ?
C02K H02K 0.9300 . ?
C02K C02T 1.357(10) . ?
C02L H02N 0.9300 . ?
C02L C030 1.369(10) . ?
C02M H02M 0.9300 . ?
C02M C032 1.388(9) . ?
C02N C02Z 1.338(15) . ?
C02O H02O 0.9300 . ?
C02O C036 1.385(10) . ?
C02P H02P 0.9300 . ?
C02P C037 1.395(10) . ?
C02Q C02U 1.360(13) . ?
C02R H02R 0.9300 . ?
C02S H02S 0.9300 . ?
C02S C037 1.339(11) . ?
C02T H02T 0.9300 . ?
C02U C02W 1.324(13) . ?
C02V H02V 0.9300 . ?
C02V C035 1.372(11) . ?
C02X H02X 0.9300 . ?
C02X C03A 1.365(10) . ?
C02Y H02Y 0.9300 . ?
C02Y C031 1.375(12) . ?
C030 H030 0.9300 . ?
C031 H031 0.9300 . ?
C031 C039 1.359(13) . ?
C032 H032 0.9300 . ?
C033 H03A 0.9600 . ?
C033 H03B 0.9600 . ?
C033 H03C 0.9600 . ?
C034 H034 0.9300 . ?
C034 C038 1.356(10) . ?
C035 H035 0.9300 . ?
C035 C03A 1.356(10) . ?
C036 H036 0.9300 . ?
C036 C038 1.350(10) . ?
C037 H037 0.9300 . ?
C038 H038 0.9300 . ?
C039 H039 0.9300 . ?
C03A H03D 0.9300 . ?

loop_
_geom_torsion_atom_site_label_1
_geom_torsion_atom_site_label_2
_geom_torsion_atom_site_label_3
_geom_torsion_atom_site_label_4
_geom_torsion
_geom_torsion_site_symmetry_1
_geom_torsion_site_symmetry_2
_geom_torsion_site_symmetry_3
_geom_torsion_site_symmetry_4
_geom_torsion_publ_flag
Pd01 P003 C00O C018 -2.8(6) . . . . ?
Pd01 P003 C00O C02M 179.7(5) . . . . ?
Pd01 P003 C00W C01A -42.6(5) . . . . ?
Pd01 P003 C00W C01D 133.8(5) . . . . ?
Pd01 P003 C01H C016 39.1(4) . . . . ?
Pd01 P004 C00N C01R 14.7(6) . . . . ?
Pd01 P004 C00N C01Z -169.3(5) . . . . ?
Pd01 P004 C00P C01I -84.3(5) . . . . ?
Pd01 P004 C00P C01U 90.9(6) . . . . ?
Pd01 P004 C016 C01H 45.5(4) . . . . ?
Pd01 N00G N00I C00L 8.6(7) . . . . ?
Pd01 C00Y C00Z F009 -1.3(8) . . . . ?
Pd01 C00Y C00Z C02W -179.1(5) . . . . ?
Pd01 C00Y C01V F00A -0.4(9) . . . . ?
Pd01 C00Y C01V C02Q 177.8(5) . . . . ?
Pd02 P006 C00X C019 11.2(6) . . . . ?
Pd02 P006 C00X C01K -169.9(5) . . . . ?
Pd02 P006 C01E C026 86.9(6) . . . . ?
Pd02 P006 C01E C028 -87.7(5) . . . . ?
Pd02 P006 C01S C01B 41.1(5) . . . . ?
Pd02 P007 C00V C01L -42.2(6) . . . . ?
Pd02 P007 C00V C023 138.1(6) . . . . ?
Pd02 P007 C011 C02E -3.8(6) . . . . ?
Pd02 P007 C011 C02X -179.5(6) . . . . ?
Pd02 P007 C01B C01S 40.8(5) . . . . ?
Pd02 C00T C013 F00E 3.8(9) . . . . ?
Pd02 C00T C013 C02A -174.4(6) . . . . ?
Pd02 C00T C029 F00H -5.7(10) . . . . ?
Pd02 C00T C029 C02N 172.2(6) . . . . ?
P003 C00O C018 C01Q -177.8(5) . . . . ?
P003 C00O C02M C032 177.4(6) . . . . ?
P003 C00W C01A C020 175.7(4) . . . . ?
P003 C00W C01D C02R -176.7(6) . . . . ?
P004 C00N C01R C01N 175.0(5) . . . . ?
P004 C00N C01Z C01G -175.0(5) . . . . ?
P004 C00P C01I C02C 175.2(6) . . . . ?
P004 C00P C01U C02T -175.4(6) . . . . ?
P004 C016 C01H P003 -53.6(4) . . . . ?
S005 N00G N00I C00L 174.1(4) . . . . ?
S005 C00S C01M C01W 178.7(5) . . . . ?
P006 C00X C019 C024 177.4(5) . . . . ?
P006 C00X C01K C02J -178.6(6) . . . . ?
P006 C01E C026 C039 -176.0(6) . . . . ?
P006 C01E C028 C02Y 175.9(6) . . . . ?
P007 C00V C01L C02H 176.3(6) . . . . ?
P007 C00V C023 C030 -178.6(7) . . . . ?
P007 C011 C02E C02V -176.3(7) . . . . ?
P007 C011 C02X C03A 177.7(7) . . . . ?
P007 C01B C01S P006 -52.1(5) . . . . ?
S008 C00U C01C C02B 179.0(5) . . . . ?
S008 C00U C025 C02D -179.3(5) . . . . ?
F009 C00Z C02W F01F 2.0(10) . . . . ?
F009 C00Z C02W C02U -178.0(7) . . . . ?
F00A C01V C02Q F00M 0.2(10) . . . . ?
F00A C01V C02Q C02U -179.2(8) . . . . ?
O00B S005 N00G Pd01 -150.2(3) . . . . ?
O00B S005 N00G N00I 43.9(4) . . . . ?
O00B S005 C00S C00R -60.4(5) . . . . ?
O00B S005 C00S C01M 120.6(5) . . . . ?
O00C S008 N00K Pd02 -146.8(3) . . . . ?
O00C S008 N00K N00J 42.1(5) . . . . ?
O00C S008 C00U C01C -62.8(6) . . . . ?
O00C S008 C00U C025 117.7(5) . . . . ?
O00D S005 N00G Pd01 -20.5(4) . . . . ?
O00D S005 N00G N00I 173.6(4) . . . . ?
O00D S005 C00S C00R 172.0(5) . . . . ?
O00D S005 C00S C01M -7.0(5) . . . . ?
F00E C013 C02A F015 0.4(11) . . . . ?
F00E C013 C02A C02Z -177.6(8) . . . . ?
O00F S008 N00K Pd02 -17.1(4) . . . . ?
O00F S008 N00K N00J 171.8(4) . . . . ?
O00F S008 C00U C01C 169.6(5) . . . . ?
O00F S008 C00U C025 -9.9(6) . . . . ?
N00G S005 C00S C00R 58.3(6) . . . . ?
N00G S005 C00S C01M -120.7(5) . . . . ?
N00G N00I C00L C014 177.2(5) . . . . ?
F00H C029 C02N F00Q -0.3(12) . . . . ?
F00H C029 C02N C02Z -179.1(9) . . . . ?
N00I C00L C014 C017 4.5(9) . . . . ?
N00I C00L C014 C02P -176.3(6) . . . . ?
N00J C010 C01Y C01T 7.7(11) . . . . ?
N00J C010 C01Y C02O -174.2(7) . . . . ?
N00K S008 C00U C01C 56.6(6) . . . . ?
N00K S008 C00U C025 -123.0(5) . . . . ?
N00K N00J C010 C01Y 175.2(6) . . . . ?
C00L C014 C017 C027 179.1(6) . . . . ?
C00L C014 C02P C037 -178.5(7) . . . . ?
F00M C02Q C02U F012 0.3(14) . . . . ?
F00M C02Q C02U C02W 177.6(8) . . . . ?
C00N P004 C00P C01I 41.8(6) . . . . ?
C00N P004 C00P C01U -143.0(6) . . . . ?
C00N P004 C016 C01H -75.3(4) . . . . ?
C00O P003 C00W C01A 83.0(5) . . . . ?
C00O P003 C00W C01D -100.6(6) . . . . ?
C00O P003 C01H C016 -74.5(4) . . . . ?
C00O C018 C01Q C01X 0.1(11) . . . . ?
C00O C02M C032 C01X 0.6(13) . . . . ?
C00P P004 C00N C01R -116.1(6) . . . . ?
C00P P004 C00N C01Z 60.0(6) . . . . ?
C00P P004 C016 C01H 175.6(4) . . . . ?
C00P C01I C02C C02K 1.1(13) . . . . ?
C00P C01U C02T C02K -0.3(13) . . . . ?
F00Q C02N C02Z F01P 3.0(17) . . . . ?
F00Q C02N C02Z C02A 178.0(8) . . . . ?
C00R C00S C01M C01W -0.3(9) . . . . ?
C00R C01J C01O C01W -1.9(11) . . . . ?
C00R C01J C01O C02I 178.6(6) . . . . ?
C00S S005 N00G Pd01 93.7(4) . . . . ?
C00S S005 N00G N00I -72.2(4) . . . . ?
C00S C00R C01J C01O 1.8(10) . . . . ?
C00S C01M C01W C01O 0.2(11) . . . . ?
C00T C013 C02A F015 178.8(7) . . . . ?
C00T C013 C02A C02Z 0.8(13) . . . . ?
C00T C029 C02N F00Q -178.3(7) . . . . ?
C00T C029 C02N C02Z 2.9(14) . . . . ?
C00U S008 N00K Pd02 97.0(4) . . . . ?
C00U S008 N00K N00J -74.1(5) . . . . ?
C00U C01C C02B C022 2.2(11) . . . . ?
C00U C025 C02D C022 -1.5(11) . . . . ?
C00V P007 C011 C02E -140.0(6) . . . . ?
C00V P007 C011 C02X 44.2(7) . . . . ?
C00V P007 C01B C01S 176.2(5) . . . . ?
C00V C01L C02H C02L 2.0(13) . . . . ?
C00V C023 C030 C02L 2.4(15) . . . . ?
C00W P003 C00O C018 -138.2(5) . . . . ?
C00W P003 C00O C02M 44.3(6) . . . . ?
C00W P003 C01H C016 174.1(4) . . . . ?
C00W C01A C020 C021 0.6(9) . . . . ?
C00W C01D C02R C021 1.6(12) . . . . ?
C00X P006 C01E C026 -146.1(6) . . . . ?
C00X P006 C01E C028 39.3(6) . . . . ?
C00X P006 C01S C01B -79.2(5) . . . . ?
C00X C019 C024 C02G 1.6(11) . . . . ?
C00X C01K C02J C02G 0.6(12) . . . . ?
C00Y C00Z C02W F01F 179.9(7) . . . . ?
C00Y C00Z C02W C02U -0.1(12) . . . . ?
C00Y C01V C02Q F00M -178.1(6) . . . . ?
C00Y C01V C02Q C02U 2.6(12) . . . . ?
C00Z C00Y C01V F00A -179.1(6) . . . . ?
C00Z C00Y C01V C02Q -0.9(10) . . . . ?
C010 N00J N00K Pd02 7.4(8) . . . . ?
C010 N00J N00K S008 178.3(5) . . . . ?
C010 C01Y C02O C036 178.2(8) . . . . ?
C011 P007 C00V C01L 84.1(6) . . . . ?
C011 P007 C00V C023 -95.6(7) . . . . ?
C011 P007 C01B C01S -72.3(5) . . . . ?
C011 C02E C02V C035 -0.8(14) . . . . ?
C011 C02X C03A C035 -2.4(15) . . . . ?
F012 C02U C02W C00Z 179.1(7) . . . . ?
F012 C02U C02W F01F -0.8(14) . . . . ?
C013 C00T C029 F00H -178.6(6) . . . . ?
C013 C00T C029 C02N -0.7(11) . . . . ?
C013 C02A C02Z F01P 176.6(7) . . . . ?
C013 C02A C02Z C02N 1.5(16) . . . . ?
C014 C017 C027 C02S -0.7(12) . . . . ?
C014 C02P C037 C02S -0.5(15) . . . . ?
F015 C02A C02Z F01P -1.4(15) . . . . ?
F015 C02A C02Z C02N -176.5(9) . . . . ?
C016 P004 C00N C01R 132.6(5) . . . . ?
C016 P004 C00N C01Z -51.4(6) . . . . ?
C016 P004 C00P C01I 152.8(5) . . . . ?
C016 P004 C00P C01U -32.1(6) . . . . ?
C017 C014 C02P C037 0.8(12) . . . . ?
C017 C027 C02S C037 0.9(14) . . . . ?
C018 C00O C02M C032 -0.1(11) . . . . ?
C018 C01Q C01X C032 0.3(12) . . . . ?
C019 C00X C01K C02J 0.4(10) . . . . ?
C019 C024 C02G C02J -0.5(12) . . . . ?
C01A C00W C01D C02R -0.3(10) . . . . ?
C01A C020 C021 C02R 0.7(11) . . . . ?
C01B P007 C00V C01L -166.9(5) . . . . ?
C01B P007 C00V C023 13.4(7) . . . . ?
C01B P007 C011 C02E 108.7(6) . . . . ?
C01B P007 C011 C02X -67.0(7) . . . . ?
C01C C00U C025 C02D 1.1(10) . . . . ?
C01D C00W C01A C020 -0.8(9) . . . . ?
C01E P006 C00X C019 -120.4(6) . . . . ?
C01E P006 C00X C01K 58.6(6) . . . . ?
C01E P006 C01S C01B 170.8(4) . . . . ?
C01E C026 C039 C031 1.7(13) . . . . ?
C01E C028 C02Y C031 -1.0(13) . . . . ?
C01H P003 C00O C018 110.6(6) . . . . ?
C01H P003 C00O C02M -66.9(6) . . . . ?
C01H P003 C00W C01A -167.5(4) . . . . ?
C01H P003 C00W C01D 8.8(6) . . . . ?
C01I C00P C01U C02T -0.2(10) . . . . ?
C01I C02C C02K C02T -1.6(14) . . . . ?
C01J C00R C00S S005 -179.7(5) . . . . ?
C01J C00R C00S C01M -0.7(9) . . . . ?
C01J C01O C01W C01M 0.9(11) . . . . ?
C01K C00X C019 C024 -1.5(10) . . . . ?
C01L C00V C023 C030 1.7(12) . . . . ?
C01L C02H C02L C030 2.4(14) . . . . ?
C01Q C01X C032 C02M -0.7(14) . . . . ?
C01R C00N C01Z C01G 1.2(10) . . . . ?
C01R C01N C02F C01G -0.4(12) . . . . ?
C01S P006 C00X C019 129.2(6) . . . . ?
C01S P006 C00X C01K -51.9(6) . . . . ?
C01S P006 C01E C026 -36.0(6) . . . . ?
C01S P006 C01E C028 149.4(5) . . . . ?
C01T C01Y C02O C036 -3.5(13) . . . . ?
C01T C034 C038 C036 -1.0(16) . . . . ?
C01U C00P C01I C02C -0.2(10) . . . . ?
C01V C00Y C00Z F009 177.5(6) . . . . ?
C01V C00Y C00Z C02W -0.4(10) . . . . ?
C01V C02Q C02U F012 179.6(6) . . . . ?
C01V C02Q C02U C02W -3.1(14) . . . . ?
C01Y C01T C034 C038 -0.3(15) . . . . ?
C01Y C02O C036 C038 2.4(16) . . . . ?
C01Z C00N C01R C01N -1.2(10) . . . . ?
C01Z C01G C02F C01N 0.4(13) . . . . ?
C020 C021 C02R C01D -1.8(12) . . . . ?
C023 C00V C01L C02H -3.9(11) . . . . ?
C024 C02G C02J C01K -0.5(12) . . . . ?
C025 C00U C01C C02B -1.4(10) . . . . ?
C026 C01E C028 C02Y 1.0(10) . . . . ?
C027 C02S C037 C02P -0.3(15) . . . . ?
C028 C01E C026 C039 -1.4(10) . . . . ?
C028 C02Y C031 C039 1.3(15) . . . . ?
C029 C00T C013 F00E 177.1(6) . . . . ?
C029 C00T C013 C02A -1.1(11) . . . . ?
C029 C02N C02Z F01P -178.2(7) . . . . ?
C029 C02N C02Z C02A -3.2(17) . . . . ?
C02B C022 C02D C025 2.3(11) . . . . ?
C02C C02K C02T C01U 1.2(15) . . . . ?
C02D C022 C02B C01C -2.6(11) . . . . ?
C02E C011 C02X C03A 1.9(13) . . . . ?
C02E C02V C035 C03A 0.4(15) . . . . ?
C02F C01G C01Z C00N -0.8(11) . . . . ?
C02F C01N C01R C00N 0.8(10) . . . . ?
C02H C02L C030 C023 -4.6(15) . . . . ?
C02I C01O C01W C01M -179.6(7) . . . . ?
C02M C00O C018 C01Q -0.2(10) . . . . ?
C02O C036 C038 C034 0.0(16) . . . . ?
C02P C014 C017 C027 -0.2(11) . . . . ?
C02Q C02U C02W C00Z 1.9(14) . . . . ?
C02Q C02U C02W F01F -178.1(8) . . . . ?
C02V C035 C03A C02X 1.1(15) . . . . ?
C02X C011 C02E C02V -0.4(12) . . . . ?
C02Y C031 C039 C026 -1.7(15) . . . . ?
C033 C022 C02B C01C 178.7(7) . . . . ?
C033 C022 C02D C025 -179.0(6) . . . . ?
C034 C01T C01Y C010 -179.2(8) . . . . ?
C034 C01T C01Y C02O 2.5(13) . . . . ?

loop_
_exptl_oxdiff_crystal_face_indexfrac_h
_exptl_oxdiff_crystal_face_indexfrac_k
_exptl_oxdiff_crystal_face_indexfrac_l
_exptl_oxdiff_crystal_face_x
_exptl_oxdiff_crystal_face_y
_exptl_oxdiff_crystal_face_z
-0.0000 1.0000 5.0002 0.0332 -0.1367 0.0011
0.0000 -1.0000 -5.0002 -0.0332 0.1367 -0.0011
-5.0002 -3.0002 0.0002 0.0107 0.0255 -0.2813
5.0002 3.0002 -0.0002 -0.0107 -0.0255 0.2813
0.0001 5.0001 -2.9998 -0.2573 -0.0777 0.0507
-0.0001 -5.0001 2.9998 0.2573 0.0777 -0.0507

loop_
_smtbx_masks_void_nr
_smtbx_masks_void_average_x
_smtbx_masks_void_average_y
_smtbx_masks_void_average_z
_smtbx_masks_void_volume
_smtbx_masks_void_count_electrons
_smtbx_masks_void_content
1 0.000 0.000 0.500 850.7 153.9 '1 CH2Cl2'
